data_4113668
loop_
_publ_author_name
'Sergei V. Ivanov'
'Susie M. Miller'
'Oren P. Anderson'
'Konstantin A. Solntsev'
'Steven H. Strauss'

_publ_section_title
;
 Synthesis and Stability of Reactive Salts of
 Dodecafluoro-closo-dodecaborate(2-)
;
_journal_name_full 'Journal of the American Chemical Society'
_journal_page_first 4694
_journal_page_last 4695
_journal_paper_doi 10.1021/ja0296374
_journal_volume 125
_journal_year 2003
_chemical_formula_sum 'C38 H30 B12 F12'
_chemical_formula_weight 844.34
_chemical_name_systematic
; 
 ? 
;
_space_group_IT_number 142
_symmetry_cell_setting tetragonal
_symmetry_space_group_name_Hall '-I 4bd 2c'
_symmetry_space_group_name_H-M 'I 41/a c d :2'
_atom_sites_solution_hydrogens geom
_atom_sites_solution_primary direct
_atom_sites_solution_secondary difmap
_audit_creation_method SHELXL-97
_cell_angle_alpha 90.00
_cell_angle_beta 90.00
_cell_angle_gamma 90.00
_cell_formula_units_Z 8
_cell_length_a 19.102(2)
_cell_length_b 19.102(2)
_cell_length_c 20.535(3)
_cell_measurement_temperature 293(2)
_cell_volume 7492.9(16)
_computing_cell_refinement 'Bruker SMART'
_computing_data_collection 'Bruker SMART'
_computing_data_reduction 'Bruker SHELXTL'
_computing_molecular_graphics 'Bruker SHELXTL'
_computing_publication_material 'Bruker SHELXTL'
_computing_structure_refinement 'SHELXL-97 (Sheldrick, 1997)'
_computing_structure_solution 'SHELXS-97 (Sheldrick, 1990)'
_diffrn_ambient_temperature 293(2)
_diffrn_measured_fraction_theta_full 1.000
_diffrn_measured_fraction_theta_max 1.000
_diffrn_measurement_device_type 'CCD area detector'
_diffrn_measurement_method 'phi and omega scans'
_diffrn_radiation_monochromator graphite
_diffrn_radiation_source 'fine-focus sealed tube'
_diffrn_radiation_type MoK\a
_diffrn_radiation_wavelength 0.71073
_diffrn_reflns_av_R_equivalents 0.1502
_diffrn_reflns_av_sigmaI/netI 0.0886
_diffrn_reflns_limit_h_max 21
_diffrn_reflns_limit_h_min -15
_diffrn_reflns_limit_k_max 20
_diffrn_reflns_limit_k_min -21
_diffrn_reflns_limit_l_max 22
_diffrn_reflns_limit_l_min -22
_diffrn_reflns_number 16408
_diffrn_reflns_theta_full 23.29
_diffrn_reflns_theta_max 23.29
_diffrn_reflns_theta_min 2.13
_exptl_absorpt_coefficient_mu 0.123
_exptl_absorpt_correction_type none
_exptl_crystal_density_diffrn 1.497
_exptl_crystal_F_000 3408
_refine_diff_density_max 0.186
_refine_diff_density_min -0.244
_refine_diff_density_rms 0.040
_refine_ls_extinction_coef 0.00022(14)
_refine_ls_extinction_expression Fc^*^=kFc[1+0.001xFc^2^\l^3^/sin(2\q)]^-1/4^
_refine_ls_extinction_method SHELXL
_refine_ls_goodness_of_fit_ref 0.986
_refine_ls_hydrogen_treatment mixed
_refine_ls_matrix_type full
_refine_ls_number_parameters 143
_refine_ls_number_reflns 1358
_refine_ls_number_restraints 0
_refine_ls_restrained_S_all 0.986
_refine_ls_R_factor_all 0.1247
_refine_ls_R_factor_gt 0.0614
_refine_ls_shift/su_max 0.021
_refine_ls_shift/su_mean 0.005
_refine_ls_structure_factor_coef Fsqd
_refine_ls_weighting_details 'calc w=1/[\s^2^(Fo^2^)+(0.0442P)^2^+0.0000P] where P=(Fo^2^+2Fc^2^)/3'
_refine_ls_weighting_scheme calc
_refine_ls_wR_factor_gt 0.0990
_refine_ls_wR_factor_ref 0.1170
_reflns_number_gt 835
_reflns_number_total 1358
_reflns_threshold_expression >2sigma(I)
_cod_data_source_file ja0296374si20021211_062230.cif
_cod_data_source_block 142
_cod_original_cell_volume 7492.5(16)
_cod_original_sg_symbol_H-M 'I 41/a c d'
_cod_database_code 4113668

loop_
_symmetry_equiv_pos_as_xyz
'x, y, z'
'-x+1/2, -y, z+1/2'
'-y+1/4, x+3/4, z+1/4'
'y+1/4, -x+1/4, z+3/4'
'-x+1/2, y, -z'
'x, -y, -z+1/2'
'y+1/4, x+3/4, -z+3/4'
'-y+1/4, -x+1/4, -z+1/4'
'x+1/2, y+1/2, z+1/2'
'-x+1, -y+1/2, z+1'
'-y+3/4, x+5/4, z+3/4'
'y+3/4, -x+3/4, z+5/4'
'-x+1, y+1/2, -z+1/2'
'x+1/2, -y+1/2, -z+1'
'y+3/4, x+5/4, -z+5/4'
'-y+3/4, -x+3/4, -z+3/4'
'-x, -y, -z'
'x-1/2, y, -z-1/2'
'y-1/4, -x-3/4, -z-1/4'
'-y-1/4, x-1/4, -z-3/4'
'x-1/2, -y, z'
'-x, y, z-1/2'
'-y-1/4, -x-3/4, z-3/4'
'y-1/4, x-1/4, z-1/4'
'-x+1/2, -y+1/2, -z+1/2'
'x, y+1/2, -z'
'y+1/4, -x-1/4, -z+1/4'
'-y+1/4, x+1/4, -z-1/4'
'x, -y+1/2, z+1/2'
'-x+1/2, y+1/2, z'
'-y+1/4, -x-1/4, z-1/4'
'y+1/4, x+1/4, z+1/4'

loop_
_atom_site_label
_atom_site_type_symbol
_atom_site_fract_x
_atom_site_fract_y
_atom_site_fract_z
_atom_site_U_iso_or_equiv
_atom_site_adp_type
_atom_site_occupancy
_atom_site_symmetry_multiplicity
_atom_site_calc_flag
_atom_site_refinement_flags
F1 F 0.09657(11) 0.15154(11) 0.04651(9) 0.0437(7) Uani 1 1 d .
F2 F 0.05934(14) 0.31188(15) -0.00078(13) 0.0969(13) Uani 1 1 d .
F3 F 0.03937(11) 0.40549(11) 0.12547(13) 0.0717(9) Uani 1 1 d .
B1 B 0.0537(2) 0.1964(2) 0.0820(2) 0.0304(11) Uani 1 1 d .
B2 B 0.0324(3) 0.2827(3) 0.0553(2) 0.0428(14) Uani 1 1 d .
B3 B 0.0197(2) 0.3359(2) 0.1252(2) 0.0381(13) Uani 1 1 d .
C1 C 0.2500 0.1428(3) 0.0000 0.0262(13) Uani 1 2 d S
C2 C 0.27205(17) 0.18055(18) 0.05711(17) 0.0238(9) Uani 1 1 d .
C3 C 0.25951(18) 0.1552(2) 0.12068(17) 0.0322(10) Uani 1 1 d .
H3A H 0.2355 0.1134 0.1266 0.039 Uiso 1 1 calc R
C4 C 0.2825(2) 0.1921(2) 0.17344(19) 0.0362(11) Uani 1 1 d .
H4A H 0.2724 0.1760 0.2151 0.043 Uiso 1 1 calc R
C5 C 0.3206(2) 0.2530(2) 0.16586(19) 0.0367(10) Uani 1 1 d .
H5A H 0.3375 0.2769 0.2021 0.044 Uiso 1 1 calc R
C6 C 0.3335(2) 0.2782(2) 0.10413(18) 0.0334(11) Uani 1 1 d .
H6A H 0.3591 0.3192 0.0989 0.040 Uiso 1 1 calc R
C7 C 0.30884(18) 0.24337(19) 0.05029(18) 0.0279(10) Uani 1 1 d .
H7A H 0.3167 0.2617 0.0090 0.033 Uiso 1 1 calc R
C8 C 0.2500 0.0666(3) 0.0000 0.0312(14) Uani 1 2 d S
C9 C 0.2009(2) 0.0296(2) -0.03738(19) 0.0392(11) Uani 1 1 d .
H9A H 0.1684 0.0535 -0.0628 0.047 Uiso 1 1 calc R
C10 C 0.2011(2) -0.0424(2) -0.0361(2) 0.0548(14) Uani 1 1 d .
H10A H 0.1678 -0.0670 -0.0599 0.066 Uiso 1 1 calc R
C11 C 0.2500 -0.0782(3) 0.0000 0.065(2) Uani 1 2 d S
H11A H 0.2500 -0.1269 0.0000 0.078 Uiso 1 2 calc SR

loop_
_atom_site_aniso_label
_atom_site_aniso_U_11
_atom_site_aniso_U_22
_atom_site_aniso_U_33
_atom_site_aniso_U_23
_atom_site_aniso_U_13
_atom_site_aniso_U_12
F1 0.0434(15) 0.0480(15) 0.0397(14) -0.0037(12) 0.0031(12) 0.0209(11)
F2 0.091(2) 0.114(3) 0.085(2) 0.0706(19) 0.0602(19) 0.074(2)
F3 0.0309(15) 0.0226(14) 0.162(3) 0.0028(17) -0.0023(16) -0.0001(10)
B1 0.027(3) 0.030(3) 0.033(3) -0.008(2) 0.001(2) 0.012(2)
B2 0.038(4) 0.045(4) 0.045(3) 0.017(3) 0.018(3) 0.020(2)
B3 0.025(3) 0.016(3) 0.073(4) 0.005(3) 0.000(3) 0.002(2)
C1 0.017(3) 0.025(3) 0.037(3) 0.000 0.009(3) 0.000
C2 0.021(2) 0.024(2) 0.027(2) -0.0010(19) 0.0026(18) 0.0040(17)
C3 0.033(2) 0.031(2) 0.034(2) 0.005(2) 0.002(2) 0.0024(18)
C4 0.041(3) 0.040(3) 0.028(3) 0.009(2) 0.000(2) 0.010(2)
C5 0.034(3) 0.039(3) 0.036(3) -0.002(2) -0.005(2) 0.009(2)
C6 0.031(3) 0.032(3) 0.037(3) -0.003(2) 0.000(2) -0.0054(18)
C7 0.027(2) 0.027(2) 0.030(2) 0.001(2) 0.000(2) 0.0007(18)
C8 0.028(3) 0.029(4) 0.037(4) 0.000 0.011(3) 0.000
C9 0.044(3) 0.032(3) 0.041(3) -0.003(2) 0.012(2) -0.011(2)
C10 0.073(4) 0.037(3) 0.055(3) -0.015(3) 0.031(3) -0.019(3)
C11 0.087(6) 0.024(4) 0.084(6) 0.000 0.057(5) 0.000

loop_
_atom_type_symbol
_atom_type_description
_atom_type_scat_dispersion_real
_atom_type_scat_dispersion_imag
_atom_type_scat_source
C C 0.0033 0.0016 'International Tables Vol C Tables 4.2.6.8 and 6.1.1.4'
H H 0.0000 0.0000 'International Tables Vol C Tables 4.2.6.8 and 6.1.1.4'
B B 0.0013 0.0007 'International Tables Vol C Tables 4.2.6.8 and 6.1.1.4'
F F 0.0171 0.0103 'International Tables Vol C Tables 4.2.6.8 and 6.1.1.4'

loop_
_geom_angle_atom_site_label_1
_geom_angle_atom_site_label_2
_geom_angle_atom_site_label_3
_geom_angle
_geom_angle_site_symmetry_1
_geom_angle_site_symmetry_3
F1 B1 B1 121.57(19) . 8
F1 B1 B3 123.0(4) . 15_444
B1 B1 B3 60.1(3) 8 15_444
F1 B1 B3 121.0(4) . 10_454
B1 B1 B3 59.9(3) 8 10_454
B3 B1 B3 107.6(3) 15_444 10_454
F1 B1 B2 121.4(3) . 10_454
B1 B1 B2 107.9(3) 8 10_454
B3 B1 B2 107.3(3) 15_444 10_454
B3 B1 B2 60.0(3) 10_454 10_454
F1 B1 B2 122.8(3) . .
B1 B1 B2 107.9(3) 8 .
B3 B1 B2 59.9(3) 15_444 .
B3 B1 B2 107.2(3) 10_454 .
B2 B1 B2 59.2(3) 10_454 .
F2 B2 B2 123.3(3) . 10_454
F2 B2 B3 119.7(4) . .
B2 B2 B3 108.0(3) 10_454 .
F2 B2 B3 121.0(4) . 15_444
B2 B2 B3 107.8(3) 10_454 15_444
B3 B2 B3 60.5(3) . 15_444
F2 B2 B1 120.8(4) . 10_454
B2 B2 B1 60.6(3) 10_454 10_454
B3 B2 B1 59.7(3) . 10_454
B3 B2 B1 108.4(3) 15_444 10_454
F2 B2 B1 123.0(4) . .
B2 B2 B1 60.2(3) 10_454 .
B3 B2 B1 108.1(3) . .
B3 B2 B1 59.5(3) 15_444 .
B1 B2 B1 108.8(3) 10_454 .
F3 B3 B1 123.3(3) . 15_444
F3 B3 B1 123.5(3) . 10_454
B1 B3 B1 60.0(3) 15_444 10_454
F3 B3 B2 121.1(4) . .
B1 B3 B2 108.2(3) 15_444 .
B1 B3 B2 60.3(3) 10_454 .
F3 B3 B2 120.8(4) . 15_444
B1 B3 B2 60.6(3) 15_444 15_444
B1 B3 B2 108.4(3) 10_454 15_444
B2 B3 B2 107.6(3) . 15_444
F3 B3 B3 119.2(2) . 15_444
B1 B3 B3 108.5(3) 15_444 15_444
B1 B3 B3 108.2(3) 10_454 15_444
B2 B3 B3 59.7(3) . 15_444
B2 B3 B3 59.8(3) 15_444 15_444
C2 C1 C2 120.0(5) 5 .
C2 C1 C8 120.0(2) 5 .
C2 C1 C8 120.0(2) . .
C7 C2 C3 118.2(3) . .
C7 C2 C1 119.7(3) . .
C3 C2 C1 122.1(3) . .
C4 C3 C2 120.1(4) . .
C3 C4 C5 121.0(4) . .
C6 C5 C4 119.4(4) . .
C7 C6 C5 120.7(4) . .
C6 C7 C2 120.5(3) . .
C9 C8 C9 119.5(5) . 5
C9 C8 C1 120.3(3) . .
C9 C8 C1 120.3(3) 5 .
C10 C9 C8 119.4(5) . .
C9 C10 C11 120.7(5) . .
C10 C11 C10 120.3(6) . 5

loop_
_geom_bond_atom_site_label_1
_geom_bond_atom_site_label_2
_geom_bond_distance
_geom_bond_site_symmetry_2
F1 B1 1.391(4) .
F2 B2 1.378(5) .
F3 B3 1.382(5) .
B1 B1 1.767(8) 8
B1 B3 1.765(6) 15_444
B1 B3 1.769(6) 10_454
B1 B2 1.779(6) 10_454
B1 B2 1.785(6) .
B2 B2 1.761(10) 10_454
B2 B3 1.775(7) .
B2 B3 1.773(7) 15_444
B2 B1 1.779(6) 10_454
B3 B1 1.765(6) 15_444
B3 B1 1.769(6) 10_454
B3 B2 1.773(7) 15_444
B3 B3 1.787(8) 15_444
C1 C2 1.439(4) 5
C1 C2 1.439(4) .
C1 C8 1.456(7) .
C2 C7 1.398(5) .
C2 C3 1.412(5) .
C3 C4 1.365(5) .
C4 C5 1.381(5) .
C5 C6 1.377(5) .
C6 C7 1.373(4) .
C8 C9 1.404(4) .
C8 C9 1.404(4) 5
C9 C10 1.375(5) .
C10 C11 1.376(5) .
C11 C10 1.376(5) 5
